data_2100432
loop_
_publ_author_name
'Bartlett, Stewart W.'
'Coles, Simon J.'
'Davies, David B.'
'Hursthouse, Michael B.'
'\.Ibi\,sogundefinedlu, Hanife'
'Kili\,c, Adem'
'Shaw, Robert A.'
'\"Un, \.Ilker'

_publ_section_title
;
 Structural investigations of phosphorus--nitrogen compounds. 7.
 Relationships between physical properties, electron densities,
 reaction mechanisms and hydrogen-bonding motifs of
 N~3~P~3~Cl~(6{-~<i>n</i>)}(NHBu^<i>t^</i>)~<i>n~</i> derivatives
;
_journal_coeditor_code DE5025
_journal_date_accepted 2006-01-08
_journal_date_recd_electronic 2005-11-02
_journal_issue 2
_journal_name_full 'Acta Crystallographica Section B'
_journal_page_first 321
_journal_page_last 329
_journal_paper_category FA
_journal_paper_doi 10.1107/S0108768106000851
_journal_volume 62
_journal_year 2006
_chemical_formula_sum 'C8 H20 Cl4 N5 P3'
_chemical_formula_weight 421.00
_chemical_melting_point 394.15
_chemical_name_systematic
;
 1,1-bis(tert-butylamino)-3,3,5,5-tetrachlorocyclotriphosphazene
;
_space_group_IT_number 33
_symmetry_cell_setting orthorhombic
_symmetry_space_group_name_Hall 'P 2c -2n'
_symmetry_space_group_name_H-M 'P n a 21'
_atom_sites_solution_hydrogens geom
_atom_sites_solution_primary direct
_atom_sites_solution_secondary difmap
_audit_creation_method SHELXL-97
_cell_angle_alpha 90.00
_cell_angle_beta 90.00
_cell_angle_gamma 90.00
_cell_formula_units_Z 8
_cell_length_a 20.3441(7)
_cell_length_b 11.9481(4)
_cell_length_c 15.9661(7)
_cell_measurement_reflns_used 29220
_cell_measurement_temperature 120(2)
_cell_measurement_theta_max 27.48
_cell_measurement_theta_min 2.91
_cell_volume 3880.9(3)
_computing_cell_refinement 'DENZO & COLLECT'
_computing_data_collection 'DENZO (Otwinowski & Minor, 1997) & COLLECT (Hooft, 1998)'
_computing_data_reduction 'DENZO & COLLECT'
_computing_structure_refinement 'SHELXL-97 (Sheldrick, 1997)'
_computing_structure_solution 'SHELXS-97 (Sheldrick, 1997)'
_diffrn_ambient_temperature 120(2)
_diffrn_detector_area_resol_mean 9.091
_diffrn_measured_fraction_theta_full 0.998
_diffrn_measured_fraction_theta_max 0.998
_diffrn_measurement_device_type 'Nonius KappaCCD'
_diffrn_measurement_method '\f & \w scans'
_diffrn_radiation_monochromator graphite
_diffrn_radiation_source 'Nonius FR591 rotating anode'
_diffrn_radiation_type MoK\a
_diffrn_radiation_wavelength 0.71073
_diffrn_reflns_av_R_equivalents 0.0783
_diffrn_reflns_av_sigmaI/netI 0.0881
_diffrn_reflns_limit_h_max 24
_diffrn_reflns_limit_h_min -26
_diffrn_reflns_limit_k_max 15
_diffrn_reflns_limit_k_min -13
_diffrn_reflns_limit_l_max 20
_diffrn_reflns_limit_l_min -20
_diffrn_reflns_number 29635
_diffrn_reflns_theta_full 27.47
_diffrn_reflns_theta_max 27.47
_diffrn_reflns_theta_min 2.92
_exptl_absorpt_coefficient_mu 0.854
_exptl_absorpt_correction_T_max 0.9505
_exptl_absorpt_correction_T_min 0.8754
_exptl_absorpt_process_details 'SORTAV (Blessing, 1997)'
_exptl_crystal_colour colourless
_exptl_crystal_density_diffrn 1.441
_exptl_crystal_density_method 'not measured'
_exptl_crystal_description plate
_exptl_crystal_F_000 1728
_exptl_crystal_size_max 0.16
_exptl_crystal_size_mid 0.14
_exptl_crystal_size_min 0.06
_refine_diff_density_max 0.435
_refine_diff_density_min -0.428
_refine_ls_abs_structure_details 'Flack H D (1983), Acta Cryst. A39, 876-881'
_refine_ls_abs_structure_Flack 0.08(8)
_refine_ls_extinction_coef 0.0041(3)
_refine_ls_extinction_expression Fc^*^=kFc[1+0.001xFc^2^\l^3^/sin(2\q)]^-1/4^
_refine_ls_extinction_method SHELXL
_refine_ls_goodness_of_fit_ref 1.021
_refine_ls_hydrogen_treatment mixed
_refine_ls_matrix_type full
_refine_ls_number_parameters 414
_refine_ls_number_reflns 8587
_refine_ls_number_restraints 7
_refine_ls_restrained_S_all 1.020
_refine_ls_R_factor_all 0.0974
_refine_ls_R_factor_gt 0.0530
_refine_ls_shift/su_max 0.011
_refine_ls_shift/su_mean 0.001
_refine_ls_structure_factor_coef Fsqd
_refine_ls_weighting_details 'calc w=1/[\s^2^(Fo^2^)+(0.0134P)^2^+2.2238P] where P=(Fo^2^+2Fc^2^)/3'
_refine_ls_weighting_scheme calc
_refine_ls_wR_factor_gt 0.0926
_refine_ls_wR_factor_ref 0.1072
_reflns_number_gt 5744
_reflns_number_total 8587
_reflns_threshold_expression >2sigma(I)
_cod_data_source_file de5025.cif
_cod_data_source_block 3
_cod_depositor_comments
;
The following automatic conversions were performed:
'_symmetry_cell_setting' value 'Orthorhombic' changed to 'orthorhombic'
according to '/home/saulius/struct/CIF-dictionaries/cif_core.dic'
dictionary named 'cif_core.dic' version 2.4.1 from 2010-06-29.

Automatic conversion script
Id: cif_fix_enum 1527 2010-12-29 10:47:43Z saulius 

The following automatic conversions were performed:

'_chemical_melting_point' value '121\%C' was changed to '394.15' - it
was converted from degrees Celsius(C) to Kelvins(K).

Automatic conversion script
Id: cif_fix_values 1646 2011-03-28 12:23:43Z adriana 

The following automatic conversions were performed:

'_chemical_melting_point' value '121\%C' was changed to '394.15' - it
was converted from degrees Celsius(C) to
Kelvins(K).

'_symmetry_cell_setting' value 'Orthorhombic' changed to
'orthorhombic' according to
/home/saulius/struct/CIF-dictionaries/cif_core.dic dictionary named
'cif_core.dic' version 2.4.1 from 2010-06-29.

Automatic conversion script
Id: cif_fix_values 1715 2011-07-08 13:25:40Z adriana 
;
_cod_original_sg_symbol_H-M Pna2(1)
_cod_database_code 2100432

loop_
_symmetry_equiv_pos_as_xyz
'x, y, z'
'-x, -y, z+1/2'
'x+1/2, -y+1/2, z'
'-x+1/2, y+1/2, z+1/2'

loop_
_atom_site_type_symbol
_atom_site_label
_atom_site_fract_x
_atom_site_fract_y
_atom_site_fract_z
_atom_site_U_iso_or_equiv
_atom_site_adp_type
_atom_site_calc_flag
_atom_site_refinement_flags
_atom_site_occupancy
_atom_site_disorder_assembly
_atom_site_disorder_group
C C2 -0.4512(8) 0.743(2) 0.4483(12) 0.112(8) Uani d P 0.67(3) A 1
H H2A -0.4808 0.6937 0.4173 0.169 Uiso calc PR 0.67(3) A 1
H H2B -0.4319 0.7981 0.4097 0.169 Uiso calc PR 0.67(3) A 1
H H2C -0.4760 0.7826 0.4920 0.169 Uiso calc PR 0.67(3) A 1
C C3 -0.369(3) 0.590(2) 0.5647(14) 0.148(18) Uani d P 0.47(4) A 1
H H3A -0.3895 0.6142 0.6175 0.222 Uiso calc PR 0.47(4) A 1
H H3B -0.3213 0.5950 0.5696 0.222 Uiso calc PR 0.47(4) A 1
H H3C -0.3820 0.5132 0.5523 0.222 Uiso calc PR 0.47(4) A 1
C C4 -0.358(4) 0.783(7) 0.506(6) 0.18(3) Uani d PU 0.34(9) A 1
H H4A -0.3794 0.8415 0.4718 0.263 Uiso calc PR 0.34(9) A 1
H H4B -0.3120 0.7770 0.4898 0.263 Uiso calc PR 0.34(9) A 1
H H4C -0.3615 0.8037 0.5652 0.263 Uiso calc PR 0.34(9) A 1
C C2' -0.4626(11) 0.652(4) 0.497(3) 0.11(2) Uani d P 0.33(3) A 2
H H2'1 -0.4822 0.6544 0.4414 0.163 Uiso calc PR 0.33(3) A 2
H H2'2 -0.4821 0.7112 0.5321 0.163 Uiso calc PR 0.33(3) A 2
H H2'3 -0.4709 0.5792 0.5231 0.163 Uiso calc PR 0.33(3) A 2
C C3' -0.430(2) 0.5882(18) 0.5435(14) 0.115(13) Uani d P 0.53(4) A 2
H H3'1 -0.4644 0.6273 0.5751 0.172 Uiso calc PR 0.53(4) A 2
H H3'2 -0.3998 0.5517 0.5826 0.172 Uiso calc PR 0.53(4) A 2
H H3'3 -0.4504 0.5316 0.5073 0.172 Uiso calc PR 0.53(4) A 2
C C4' -0.3537(11) 0.755(3) 0.530(2) 0.109(9) Uani d P 0.66(9) A 2
H H4'1 -0.3807 0.7975 0.5700 0.163 Uiso calc PR 0.66(9) A 2
H H4'2 -0.3362 0.8057 0.4876 0.163 Uiso calc PR 0.66(9) A 2
H H4'3 -0.3172 0.7195 0.5604 0.163 Uiso calc PR 0.66(9) A 2
C C9 0.0429(2) 0.3132(4) 0.5383(3) 0.0542(12) Uani d . 1 . .
C C10 0.0612(3) 0.2948(6) 0.6290(3) 0.0810(18) Uani d . 1 . .
H H10A 0.0586 0.2148 0.6420 0.122 Uiso calc R 1 . .
H H10B 0.0307 0.3362 0.6650 0.122 Uiso calc R 1 . .
H H10C 0.1061 0.3215 0.6387 0.122 Uiso calc R 1 . .
C C11 -0.0255(3) 0.2668(6) 0.5210(4) 0.092(2) Uani d . 1 . .
H H11A -0.0368 0.2792 0.4621 0.139 Uiso calc R 1 . .
H H11B -0.0576 0.3051 0.5567 0.139 Uiso calc R 1 . .
H H11C -0.0261 0.1864 0.5331 0.139 Uiso calc R 1 . .
C C12 0.0465(3) 0.4379(5) 0.5192(4) 0.0747(16) Uani d . 1 . .
H H12A 0.0338 0.4510 0.4608 0.112 Uiso calc R 1 . .
H H12B 0.0915 0.4645 0.5281 0.112 Uiso calc R 1 . .
H H12C 0.0165 0.4786 0.5564 0.112 Uiso calc R 1 . .
C C13 0.2241(2) 0.2599(4) 0.3576(4) 0.0603(14) Uani d . 1 . .
C C14 0.2131(3) 0.3736(5) 0.3901(5) 0.092(2) Uani d . 1 . .
H H14A 0.1745 0.4063 0.3628 0.138 Uiso calc R 1 . .
H H14B 0.2518 0.4199 0.3784 0.138 Uiso calc R 1 . .
H H14C 0.2057 0.3702 0.4507 0.138 Uiso calc R 1 . .
C C15 0.2367(5) 0.2734(7) 0.2645(6) 0.151(4) Uani d . 1 . .
H H15A 0.2451 0.1999 0.2395 0.226 Uiso calc R 1 . .
H H15B 0.2751 0.3218 0.2561 0.226 Uiso calc R 1 . .
H H15C 0.1982 0.3074 0.2379 0.226 Uiso calc R 1 . .
C C16 0.2799(3) 0.2025(6) 0.3986(10) 0.200(7) Uani d . 1 . .
H H16A 0.2854 0.1278 0.3741 0.301 Uiso calc R 1 . .
H H16B 0.2712 0.1955 0.4587 0.301 Uiso calc R 1 . .
H H16C 0.3202 0.2461 0.3900 0.301 Uiso calc R 1 . .
H H1 -0.388(2) 0.573(4) 0.397(3) 0.046(14) Uiso d . 1 . .
H H11 -0.249(2) 0.586(4) 0.460(3) 0.041(15) Uiso d . 1 . .
H H21 0.1181(16) 0.229(3) 0.509(2) 0.008(9) Uiso d . 1 . .
H H31 0.173(2) 0.129(4) 0.350(3) 0.049(16) Uiso d . 1 . .
C C1 -0.3933(3) 0.6702(5) 0.4910(4) 0.0712(16) Uani d . 1 . .
C C5 -0.1693(2) 0.6632(4) 0.4244(3) 0.0543(12) Uani d . 1 . .
C C6 -0.1428(2) 0.6708(6) 0.3369(4) 0.0800(18) Uani d . 1 . .
H H6A -0.1463 0.5976 0.3097 0.120 Uiso calc R 1 . .
H H6B -0.0966 0.6938 0.3388 0.120 Uiso calc R 1 . .
H H6C -0.1682 0.7261 0.3052 0.120 Uiso calc R 1 . .
C C7 -0.1292(3) 0.5754(5) 0.4739(4) 0.0761(17) Uani d . 1 . .
H H7A -0.1463 0.5701 0.5312 0.114 Uiso calc R 1 . .
H H7B -0.0829 0.5981 0.4757 0.114 Uiso calc R 1 . .
H H7C -0.1329 0.5024 0.4464 0.114 Uiso calc R 1 . .
C C8 -0.1650(3) 0.7762(5) 0.4685(4) 0.0776(18) Uani d . 1 . .
H H8A -0.1827 0.7695 0.5253 0.116 Uiso calc R 1 . .
H H8B -0.1905 0.8317 0.4371 0.116 Uiso calc R 1 . .
H H8C -0.1190 0.8001 0.4713 0.116 Uiso calc R 1 . .
N N1 -0.30158(17) 0.5506(3) 0.2866(2) 0.0435(9) Uani d . 1 A .
N N2 -0.3072(3) 0.7070(4) 0.1649(3) 0.1009(19) Uani d . 1 A .
N N3 -0.29394(19) 0.7680(3) 0.3284(3) 0.0515(10) Uani d . 1 A .
N N4 -0.36383(19) 0.6142(4) 0.4171(3) 0.0534(11) Uani d . 1 A .
N N5 -0.23848(19) 0.6238(4) 0.4261(3) 0.0454(10) Uani d . 1 A .
N N6 -0.03308(19) 0.1839(3) 0.2602(3) 0.0641(12) Uani d . 1 . .
N N7 0.05133(15) 0.0956(3) 0.3745(2) 0.0405(8) Uani d . 1 . .
N N8 0.05692(17) 0.3148(3) 0.3371(2) 0.0438(9) Uani d . 1 . .
N N9 0.0917(2) 0.2535(3) 0.4862(2) 0.0439(9) Uani d . 1 . .
N N10 0.16547(17) 0.1856(4) 0.3660(3) 0.0478(10) Uani d . 1 . .
P P1 -0.29935(5) 0.64228(9) 0.36204(7) 0.0412(3) Uani d . 1 . .
P P2 -0.30042(7) 0.58105(11) 0.19244(8) 0.0559(3) Uani d . 1 . .
P P3 -0.30301(9) 0.80076(11) 0.23443(10) 0.0724(4) Uani d . 1 . .
P P4 0.09009(5) 0.21355(8) 0.38894(7) 0.0366(2) Uani d . 1 . .
P P5 -0.01174(6) 0.08397(10) 0.31956(8) 0.0474(3) Uani d . 1 . .
P P6 0.00700(6) 0.29605(10) 0.26488(8) 0.0466(3) Uani d . 1 . .
Cl Cl1 -0.36884(8) 0.49371(16) 0.13073(10) 0.0968(6) Uani d . 1 A .
Cl Cl2 -0.21973(7) 0.51581(14) 0.13800(10) 0.0869(5) Uani d . 1 A .
Cl Cl3 -0.38089(11) 0.90060(15) 0.22077(15) 0.1250(8) Uani d . 1 A .
Cl Cl4 -0.23133(12) 0.90792(15) 0.20127(14) 0.1250(8) Uani d . 1 A .
Cl Cl5 -0.09017(6) 0.04494(12) 0.39055(11) 0.0761(4) Uani d . 1 . .
Cl Cl6 -0.00575(7) -0.05702(13) 0.25320(12) 0.0884(5) Uani d . 1 . .
Cl Cl7 -0.05738(7) 0.42134(14) 0.26403(12) 0.0889(5) Uani d . 1 . .
Cl Cl8 0.05032(8) 0.32122(14) 0.15388(9) 0.0779(4) Uani d . 1 . .

loop_
_atom_site_aniso_label
_atom_site_aniso_U_11
_atom_site_aniso_U_22
_atom_site_aniso_U_33
_atom_site_aniso_U_12
_atom_site_aniso_U_13
_atom_site_aniso_U_23
C2 0.084(9) 0.133(16) 0.120(12) 0.047(9) 0.015(8) -0.038(11)
C3 0.24(5) 0.132(18) 0.068(13) 0.02(2) 0.08(2) 0.000(11)
C4 0.30(7) 0.10(3) 0.12(4) -0.02(3) 0.09(4) -0.08(3)
C2' 0.058(14) 0.15(5) 0.12(3) -0.016(15) 0.037(14) -0.08(3)
C3' 0.17(3) 0.092(13) 0.083(14) -0.036(15) 0.071(17) -0.026(10)
C4' 0.102(13) 0.125(19) 0.099(16) -0.040(9) 0.034(8) -0.083(14)
C9 0.059(3) 0.063(3) 0.042(3) -0.002(2) 0.007(2) -0.007(2)
C10 0.101(4) 0.097(5) 0.046(3) -0.012(3) 0.012(3) -0.003(3)
C11 0.057(4) 0.140(6) 0.081(4) -0.012(3) 0.022(3) -0.047(4)
C12 0.100(4) 0.064(4) 0.060(4) 0.017(3) -0.005(3) -0.015(3)
C13 0.043(3) 0.046(3) 0.092(4) -0.012(2) 0.010(3) -0.006(3)
C14 0.073(4) 0.061(4) 0.143(6) -0.034(3) 0.028(4) -0.026(4)
C15 0.184(8) 0.120(7) 0.148(8) -0.090(6) 0.103(7) -0.044(6)
C16 0.067(5) 0.087(5) 0.45(2) -0.025(4) -0.095(8) 0.076(9)
C1 0.062(3) 0.072(4) 0.080(4) -0.003(3) 0.020(3) -0.037(3)
C5 0.044(3) 0.059(3) 0.060(3) -0.004(2) -0.007(2) -0.011(3)
C6 0.045(3) 0.119(5) 0.076(4) -0.002(3) 0.007(3) -0.002(4)
C7 0.061(3) 0.075(4) 0.092(4) 0.002(3) -0.035(3) -0.003(3)
C8 0.064(4) 0.065(4) 0.104(5) -0.012(3) -0.001(3) -0.025(4)
N1 0.052(2) 0.037(2) 0.041(2) -0.0007(16) 0.0007(16) -0.0093(16)
N2 0.206(6) 0.045(3) 0.052(3) 0.008(3) -0.016(3) -0.001(2)
N3 0.065(2) 0.0328(19) 0.056(3) 0.0015(17) -0.0126(19) -0.0045(19)
N4 0.041(2) 0.060(3) 0.060(3) -0.0062(19) 0.0079(18) -0.026(2)
N5 0.046(2) 0.045(2) 0.045(3) 0.0000(18) -0.0044(18) 0.002(2)
N6 0.067(2) 0.058(3) 0.068(3) -0.023(2) -0.035(2) 0.019(2)
N7 0.0369(18) 0.0331(18) 0.051(2) -0.0075(13) -0.0025(16) 0.0003(17)
N8 0.056(2) 0.039(2) 0.037(2) -0.0031(16) -0.0107(17) 0.0014(16)
N9 0.043(2) 0.049(2) 0.040(2) 0.0046(18) -0.0097(18) 0.0033(18)
N10 0.039(2) 0.038(2) 0.066(3) -0.0014(16) 0.0074(18) -0.009(2)
P1 0.0432(6) 0.0370(6) 0.0435(7) 0.0015(5) -0.0029(5) -0.0090(5)
P2 0.0798(9) 0.0458(8) 0.0421(8) 0.0002(6) -0.0045(7) -0.0068(6)
P3 0.1206(13) 0.0385(8) 0.0581(10) 0.0094(7) -0.0194(9) 0.0017(7)
P4 0.0390(6) 0.0331(5) 0.0376(6) -0.0020(4) -0.0004(5) -0.0003(5)
P5 0.0443(6) 0.0423(7) 0.0556(8) -0.0092(5) -0.0050(6) -0.0005(6)
P6 0.0510(7) 0.0469(7) 0.0418(7) -0.0012(5) -0.0053(6) 0.0052(6)
Cl1 0.0960(11) 0.1181(14) 0.0764(11) -0.0027(9) -0.0231(9) -0.0433(10)
Cl2 0.0928(11) 0.1003(12) 0.0676(10) -0.0094(9) 0.0356(8) -0.0106(9)
Cl3 0.1551(18) 0.0762(11) 0.1436(18) 0.0425(11) -0.0792(15) -0.0088(12)
Cl4 0.184(2) 0.0677(12) 0.1231(17) -0.0158(12) 0.0341(15) 0.0258(11)
Cl5 0.0451(7) 0.0758(9) 0.1073(12) -0.0139(6) 0.0053(7) 0.0157(9)
Cl6 0.0932(11) 0.0679(10) 0.1041(13) -0.0155(7) -0.0111(10) -0.0372(9)
Cl7 0.0780(10) 0.0827(11) 0.1061(13) 0.0319(8) -0.0103(9) 0.0138(10)
Cl8 0.0958(11) 0.0974(12) 0.0405(7) -0.0169(8) 0.0030(7) 0.0059(8)

loop_
_atom_type_symbol
_atom_type_description
_atom_type_scat_dispersion_real
_atom_type_scat_dispersion_imag
_atom_type_scat_source
C C 0.0033 0.0016 'International Tables Vol C Tables 4.2.6.8 and 6.1.1.4'
H H 0.0000 0.0000 'International Tables Vol C Tables 4.2.6.8 and 6.1.1.4'
N N 0.0061 0.0033 'International Tables Vol C Tables 4.2.6.8 and 6.1.1.4'
P P 0.1023 0.0942 'International Tables Vol C Tables 4.2.6.8 and 6.1.1.4'
Cl Cl 0.1484 0.1585 'International Tables Vol C Tables 4.2.6.8 and 6.1.1.4'

loop_
_geom_angle_atom_site_label_1
_geom_angle_atom_site_label_2
_geom_angle_atom_site_label_3
_geom_angle
C1 C2 H2A 109.5
C1 C2 H2B 109.5
C1 C2 H2C 109.5
C1 C3 H3A 109.5
C1 C3 H3B 109.5
C1 C3 H3C 109.5
C1 C4 H4A 109.4
C1 C4 H4B 109.5
C1 C4 H4C 109.5
C1 C2' H2'1 109.5
C1 C2' H2'2 109.5
H2'1 C2' H2'2 109.5
C1 C2' H2'3 109.5
H2'1 C2' H2'3 109.5
H2'2 C2' H2'3 109.5
C1 C3' H3'1 109.5
C1 C3' H3'2 109.5
H3'1 C3' H3'2 109.5
C1 C3' H3'3 109.5
H3'1 C3' H3'3 109.5
H3'2 C3' H3'3 109.5
C1 C4' H4'1 109.5
C1 C4' H4'2 109.5
H4'1 C4' H4'2 109.5
C1 C4' H4'3 109.5
H4'1 C4' H4'3 109.5
H4'2 C4' H4'3 109.5
N9 C9 C10 107.7(4)
N9 C9 C12 109.1(4)
C10 C9 C12 108.8(5)
N9 C9 C11 109.6(4)
C10 C9 C11 110.2(5)
C12 C9 C11 111.3(5)
C9 C10 H10A 109.5
C9 C10 H10B 109.5
H10A C10 H10B 109.5
C9 C10 H10C 109.5
H10A C10 H10C 109.5
H10B C10 H10C 109.5
C9 C11 H11A 109.5
C9 C11 H11B 109.5
H11A C11 H11B 109.5
C9 C11 H11C 109.5
H11A C11 H11C 109.5
H11B C11 H11C 109.5
C9 C12 H12A 109.5
C9 C12 H12B 109.5
H12A C12 H12B 109.5
C9 C12 H12C 109.5
H12A C12 H12C 109.5
H12B C12 H12C 109.5
C14 C13 C16 112.9(6)
C14 C13 N10 113.4(4)
C16 C13 N10 107.4(5)
C14 C13 C15 105.8(6)
C16 C13 C15 110.6(8)
N10 C13 C15 106.7(5)
C13 C14 H14A 109.5
C13 C14 H14B 109.5
H14A C14 H14B 109.5
C13 C14 H14C 109.5
H14A C14 H14C 109.5
H14B C14 H14C 109.5
C13 C15 H15A 109.5
C13 C15 H15B 109.5
H15A C15 H15B 109.5
C13 C15 H15C 109.5
H15A C15 H15C 109.5
H15B C15 H15C 109.5
C13 C16 H16A 109.5
C13 C16 H16B 109.5
H16A C16 H16B 109.5
C13 C16 H16C 109.5
H16A C16 H16C 109.5
H16B C16 H16C 109.5
C2' C1 C4' 128.8(15)
C2' C1 N4 112.8(10)
C4' C1 N4 116.0(11)
C2' C1 C3' 51(3)
C4' C1 C3' 120(2)
N4 C1 C3' 110.7(8)
C2' C1 C4 125(3)
C4' C1 C4 20(5)
N4 C1 C4 109(3)
C3' C1 C4 136(3)
C2' C1 C3 99(3)
C4' C1 C3 86(3)
N4 C1 C3 101.2(9)
C3' C1 C3 49.1(13)
C4 C1 C3 106(5)
C2' C1 C2 52.6(18)
C4' C1 C2 102.2(19)
N4 C1 C2 101.7(7)
C3' C1 C2 103(2)
C4 C1 C2 86(4)
C3 C1 C2 149(2)
N5 C5 C6 112.2(4)
N5 C5 C8 109.1(4)
C6 C5 C8 110.8(5)
N5 C5 C7 106.0(4)
C6 C5 C7 109.1(5)
C8 C5 C7 109.5(4)
C5 C6 H6A 109.5
C5 C6 H6B 109.5
H6A C6 H6B 109.5
C5 C6 H6C 109.5
H6A C6 H6C 109.5
H6B C6 H6C 109.5
C5 C7 H7A 109.5
C5 C7 H7B 109.5
H7A C7 H7B 109.5
C5 C7 H7C 109.5
H7A C7 H7C 109.5
H7B C7 H7C 109.5
C5 C8 H8A 109.5
C5 C8 H8B 109.5
H8A C8 H8B 109.5
C5 C8 H8C 109.5
H8A C8 H8C 109.5
H8B C8 H8C 109.5
P2 N1 P1 124.1(2)
P2 N2 P3 118.5(3)
P3 N3 P1 123.4(2)
C1 N4 P1 131.9(4)
C1 N4 H1 112(4)
P1 N4 H1 115(4)
C5 N5 P1 132.0(4)
C5 N5 H11 119(4)
P1 N5 H11 109(4)
P6 N6 P5 118.2(2)
P5 N7 P4 123.7(2)
P6 N8 P4 123.1(2)
C9 N9 P4 131.8(3)
C9 N9 H21 115(3)
P4 N9 H21 112(3)
C13 N10 P4 131.1(3)
C13 N10 H31 110(4)
P4 N10 H31 118(4)
N3 P1 N4 115.7(2)
N3 P1 N5 106.7(2)
N4 P1 N5 104.4(2)
N3 P1 N1 112.7(2)
N4 P1 N1 103.9(2)
N5 P1 N1 113.3(2)
N1 P2 N2 119.7(2)
N1 P2 Cl1 110.23(16)
N2 P2 Cl1 107.5(2)
N1 P2 Cl2 109.93(16)
N2 P2 Cl2 108.7(3)
Cl1 P2 Cl2 98.78(9)
N3 P3 N2 120.3(2)
N3 P3 Cl3 110.41(18)
N2 P3 Cl3 107.7(2)
N3 P3 Cl4 109.07(18)
N2 P3 Cl4 107.8(3)
Cl3 P3 Cl4 99.57(11)
N10 P4 N8 115.9(2)
N10 P4 N9 105.0(2)
N8 P4 N9 106.1(2)
N10 P4 N7 104.43(19)
N8 P4 N7 111.89(18)
N9 P4 N7 113.5(2)
N7 P5 N6 119.61(18)
N7 P5 Cl6 108.90(14)
N6 P5 Cl6 109.58(19)
N7 P5 Cl5 110.87(16)
N6 P5 Cl5 107.12(18)
Cl6 P5 Cl5 98.74(8)
N8 P6 N6 119.9(2)
N8 P6 Cl7 109.09(15)
N6 P6 Cl7 107.47(18)
N8 P6 Cl8 110.35(15)
N6 P6 Cl8 108.3(2)
Cl7 P6 Cl8 99.84(9)

loop_
_geom_bond_atom_site_label_1
_geom_bond_atom_site_label_2
_geom_bond_distance
C2 C1 1.617(15)
C2 H2A 0.9800
C2 H2B 0.9800
C2 H2C 0.9800
C3 C1 1.59(3)
C3 H3A 0.9800
C3 H3B 0.9800
C3 H3C 0.9800
C4 C1 1.55(6)
C4 H4A 0.9800
C4 H4B 0.9800
C4 H4C 0.9800
C2' C1 1.43(2)
C2' H2'1 0.9800
C2' H2'2 0.9800
C2' H2'3 0.9800
C3' C1 1.492(18)
C3' H3'1 0.9800
C3' H3'2 0.9800
C3' H3'3 0.9800
C4' C1 1.44(2)
C4' H4'1 0.9800
C4' H4'2 0.9800
C4' H4'3 0.9800
C9 N9 1.480(6)
C9 C10 1.510(7)
C9 C12 1.522(7)
C9 C11 1.523(7)
C10 H10A 0.9800
C10 H10B 0.9800
C10 H10C 0.9800
C11 H11A 0.9800
C11 H11B 0.9800
C11 H11C 0.9800
C12 H12A 0.9800
C12 H12B 0.9800
C12 H12C 0.9800
C13 C14 1.471(7)
C13 C16 1.480(9)
C13 N10 1.492(5)
C13 C15 1.517(10)
C14 H14A 0.9800
C14 H14B 0.9800
C14 H14C 0.9800
C15 H15A 0.9800
C15 H15B 0.9800
C15 H15C 0.9800
C16 H16A 0.9800
C16 H16B 0.9800
C16 H16C 0.9800
C1 N4 1.482(6)
C5 N5 1.485(6)
C5 C6 1.499(7)
C5 C8 1.525(7)
C5 C7 1.547(7)
C6 H6A 0.9800
C6 H6B 0.9800
C6 H6C 0.9800
C7 H7A 0.9800
C7 H7B 0.9800
C7 H7C 0.9800
C8 H8A 0.9800
C8 H8B 0.9800
C8 H8C 0.9800
N1 P2 1.547(4)
N1 P1 1.628(4)
N2 P2 1.574(5)
N2 P3 1.579(5)
N3 P3 1.561(4)
N3 P1 1.599(4)
N4 P1 1.615(4)
N4 H1 0.77(4)
N5 P1 1.621(4)
N5 H11 0.73(4)
N6 P6 1.571(4)
N6 P5 1.585(4)
N7 P5 1.560(3)
N7 P4 1.631(3)
N8 P6 1.553(4)
N8 P4 1.614(3)
N9 P4 1.624(4)
N9 H21 0.71(3)
N10 P4 1.611(4)
N10 H31 0.73(5)
P2 Cl1 1.999(2)
P2 Cl2 2.014(2)
P3 Cl3 1.995(2)
P3 Cl4 2.012(3)
P5 Cl6 1.9939(19)
P5 Cl5 2.0119(18)
P6 Cl7 1.9892(18)
P6 Cl8 2.0020(19)

loop_
_geom_torsion_atom_site_label_1
_geom_torsion_atom_site_label_2
_geom_torsion_atom_site_label_3
_geom_torsion_atom_site_label_4
_geom_torsion
C2' C1 N4 P1 153(3)
C4' C1 N4 P1 -11(2)
C3' C1 N4 P1 -152(2)
C4 C1 N4 P1 9(4)
C3 C1 N4 P1 -102(2)
C2 C1 N4 P1 99.0(11)
C6 C5 N5 P1 -33.5(7)
C8 C5 N5 P1 89.6(5)
C7 C5 N5 P1 -152.5(4)
C10 C9 N9 P4 161.9(4)
C12 C9 N9 P4 -80.2(5)
C11 C9 N9 P4 42.0(7)
C14 C13 N10 P4 12.2(8)
C16 C13 N10 P4 137.5(7)
C15 C13 N10 P4 -103.9(6)
P3 N3 P1 N4 -108.7(3)
P3 N3 P1 N5 135.7(3)
P3 N3 P1 N1 10.7(4)
C1 N4 P1 N3 -51.3(6)
C1 N4 P1 N5 65.6(6)
C1 N4 P1 N1 -175.4(5)
C5 N5 P1 N3 -37.8(5)
C5 N5 P1 N4 -160.8(4)
C5 N5 P1 N1 86.8(5)
P2 N1 P1 N3 -1.5(3)
P2 N1 P1 N4 124.5(3)
P2 N1 P1 N5 -122.8(3)
P1 N1 P2 N2 -8.8(4)
P1 N1 P2 Cl1 -134.1(2)
P1 N1 P2 Cl2 118.0(2)
P3 N2 P2 N1 10.2(6)
P3 N2 P2 Cl1 136.8(4)
P3 N2 P2 Cl2 -117.2(4)
P1 N3 P3 N2 -9.6(5)
P1 N3 P3 Cl3 116.7(3)
P1 N3 P3 Cl4 -134.8(2)
P2 N2 P3 N3 -1.4(6)
P2 N2 P3 Cl3 -129.0(4)
P2 N2 P3 Cl4 124.4(4)
C13 N10 P4 N8 49.0(5)
C13 N10 P4 N9 -67.8(5)
C13 N10 P4 N7 172.5(5)
P6 N8 P4 N10 104.2(3)
P6 N8 P4 N9 -139.7(3)
P6 N8 P4 N7 -15.3(3)
C9 N9 P4 N10 164.5(4)
C9 N9 P4 N8 41.2(5)
C9 N9 P4 N7 -82.1(5)
P5 N7 P4 N10 -128.2(3)
P5 N7 P4 N8 -2.1(3)
P5 N7 P4 N9 118.0(3)
P4 N7 P5 N6 12.2(4)
P4 N7 P5 Cl6 139.2(2)
P4 N7 P5 Cl5 -113.2(2)
P6 N6 P5 N7 -5.3(5)
P6 N6 P5 Cl6 -132.1(3)
P6 N6 P5 Cl5 121.8(3)
P4 N8 P6 N6 22.7(4)
P4 N8 P6 Cl7 147.1(2)
P4 N8 P6 Cl8 -104.2(2)
P5 N6 P6 N8 -11.3(5)
P5 N6 P6 Cl7 -136.5(3)
P5 N6 P6 Cl8 116.5(3)
